data_7019781
loop_
_publ_author_name
'Brown, Christopher C.'
'Stephan, Douglas W.'

_publ_section_title
;
 Rearrangements of phosphinoimines to phosphine-imines in ruthenium
 chelate complexes.
;
_journal_issue 31
_journal_name_full 'Dalton transactions (Cambridge, England : 2003)'
_journal_page_first 9431
_journal_page_last 9438
_journal_paper_doi 10.1039/c2dt30505d
_journal_volume 41
_journal_year 2012
_chemical_formula_sum 'C29 H34 Cl2 N3 P Ru'
_chemical_formula_weight 627.53
_chemical_name_systematic
;
?
;
_space_group_IT_number 14
_symmetry_cell_setting monoclinic
_symmetry_space_group_name_Hall '-P 2yn'
_symmetry_space_group_name_H-M 'P 1 21/n 1'
_atom_sites_solution_hydrogens geom
_atom_sites_solution_primary direct
_atom_sites_solution_secondary difmap
_audit_creation_method SHELXL-97
_cell_angle_alpha 90.00
_cell_angle_beta 108.453(6)
_cell_angle_gamma 90.00
_cell_formula_units_Z 8
_cell_length_a 9.0765(9)
_cell_length_b 46.734(5)
_cell_length_c 13.7877(14)
_cell_measurement_reflns_used 2312
_cell_measurement_temperature 150(2)
_cell_measurement_theta_max 21.42
_cell_measurement_theta_min 2.34
_cell_volume 5547.8(10)
_computing_cell_refinement 'Bruker SAINT'
_computing_data_collection 'Bruker APEX2'
_computing_data_reduction 'Bruker SAINT'
_computing_molecular_graphics 'Bruker SHELXTL'
_computing_publication_material 'Bruker SHELXTL'
_computing_structure_refinement 'SHELXL-97 (Sheldrick, 1997)'
_computing_structure_solution 'SHELXS-97 (Sheldrick, 1990)'
_diffrn_ambient_temperature 150(2)
_diffrn_measured_fraction_theta_full 0.994
_diffrn_measured_fraction_theta_max 0.994
_diffrn_measurement_device_type 'Bruker APEX-II CCD'
_diffrn_measurement_method '\f and \w scans'
_diffrn_radiation_monochromator graphite
_diffrn_radiation_source 'fine-focus sealed tube'
_diffrn_radiation_type MoK\a
_diffrn_radiation_wavelength 0.71073
_diffrn_reflns_av_R_equivalents 0.1516
_diffrn_reflns_av_sigmaI/netI 0.1649
_diffrn_reflns_limit_h_max 11
_diffrn_reflns_limit_h_min -11
_diffrn_reflns_limit_k_max 56
_diffrn_reflns_limit_k_min -60
_diffrn_reflns_limit_l_max 17
_diffrn_reflns_limit_l_min -17
_diffrn_reflns_number 49302
_diffrn_reflns_theta_full 27.57
_diffrn_reflns_theta_max 27.57
_diffrn_reflns_theta_min 1.62
_diffrn_standards_number 0
_exptl_absorpt_coefficient_mu 0.839
_exptl_absorpt_correction_T_max 0.9208
_exptl_absorpt_correction_T_min 0.8501
_exptl_absorpt_correction_type multi-scan
_exptl_absorpt_process_details SADABS
_exptl_crystal_colour purple
_exptl_crystal_density_diffrn 1.503
_exptl_crystal_density_method 'not measured'
_exptl_crystal_description needle
_exptl_crystal_F_000 2576
_exptl_crystal_size_max 0.20
_exptl_crystal_size_mid 0.10
_exptl_crystal_size_min 0.10
_refine_diff_density_max 0.651
_refine_diff_density_min -0.960
_refine_diff_density_rms 0.142
_refine_ls_extinction_method none
_refine_ls_goodness_of_fit_ref 1.007
_refine_ls_hydrogen_treatment constr
_refine_ls_matrix_type full
_refine_ls_number_parameters 657
_refine_ls_number_reflns 12733
_refine_ls_number_restraints 0
_refine_ls_restrained_S_all 1.007
_refine_ls_R_factor_all 0.1518
_refine_ls_R_factor_gt 0.0661
_refine_ls_shift/su_max 0.001
_refine_ls_shift/su_mean 0.000
_refine_ls_structure_factor_coef Fsqd
_refine_ls_weighting_details 'calc w=1/[\s^2^(Fo^2^)+(0.0381P)^2^+0.0000P] where P=(Fo^2^+2Fc^2^)/3'
_refine_ls_weighting_scheme calc
_refine_ls_wR_factor_gt 0.1010
_refine_ls_wR_factor_ref 0.1219
_reflns_number_gt 7009
_reflns_number_total 12733
_reflns_threshold_expression >2sigma(I)
_cod_data_source_file c2dt30505d.txt
_cod_data_source_block ccb093_0m
_cod_depositor_comments
;
The following automatic conversions were performed:

'_symmetry_cell_setting' value 'Monoclinic' changed to 'monoclinic'
according to /home/saulius/struct/CIF-dictionaries/cif_core.dic
dictionary named 'cif_core.dic' version 2.4.1 from 2010-06-29.

Automatic conversion script
Id: cif_fix_values 1891 2012-01-12 08:04:46Z andrius 
;
_cod_original_cell_volume 5547.7(10)
_cod_original_sg_symbol_H-M P2(1)/n
_cod_database_code 7019781

loop_
_symmetry_equiv_pos_as_xyz
'x, y, z'
'-x+1/2, y+1/2, -z+1/2'
'-x, -y, -z'
'x-1/2, -y-1/2, z-1/2'

loop_
_atom_site_label
_atom_site_type_symbol
_atom_site_fract_x
_atom_site_fract_y
_atom_site_fract_z
_atom_site_U_iso_or_equiv
_atom_site_adp_type
_atom_site_occupancy
_atom_site_symmetry_multiplicity
_atom_site_calc_flag
_atom_site_refinement_flags
Ru2 Ru 0.68359(6) 0.329424(10) 0.22078(4) 0.01868(13) Uani 1 1 d .
Ru1 Ru 1.01732(5) 0.041394(10) 0.26865(3) 0.01258(11) Uani 1 1 d .
Cl4 Cl 0.89197(18) 0.29516(3) 0.27970(12) 0.0273(4) Uani 1 1 d .
Cl3 Cl 0.48785(17) 0.36631(3) 0.15450(11) 0.0230(3) Uani 1 1 d .
Cl2 Cl 1.15315(16) 0.05204(3) 0.14634(10) 0.0186(3) Uani 1 1 d .
Cl1 Cl 0.86598(15) 0.02706(3) 0.37773(10) 0.0180(3) Uani 1 1 d .
P2 P 0.51191(19) 0.29424(3) 0.22060(12) 0.0226(4) Uani 1 1 d .
P1 P 0.95671(17) 0.08817(3) 0.27892(11) 0.0151(3) Uani 1 1 d .
N5 N 0.8575(5) 0.35944(10) 0.2047(4) 0.0205(12) Uani 1 1 d .
N6 N 0.7303(6) 0.34742(10) 0.3698(4) 0.0200(11) Uani 1 1 d .
N1 N 0.8282(5) 0.03938(10) 0.1469(3) 0.0145(10) Uani 1 1 d .
H1 H 0.7809 0.0228 0.1434 0.017 Uiso 1 1 calc R
N2 N 1.0492(5) -0.00450(10) 0.2482(3) 0.0154(11) Uani 1 1 d .
N3 N 1.2315(5) 0.03829(9) 0.3936(3) 0.0136(10) Uani 1 1 d .
C37 C 0.5566(7) 0.26278(13) 0.1531(5) 0.0218(14) Uani 1 1 d .
C42 C 0.6091(7) 0.26593(13) 0.0672(5) 0.0251(15) Uani 1 1 d .
C41 C 0.6379(7) 0.24129(14) 0.0190(5) 0.0311(16) Uani 1 1 d .
H41 H 0.6723 0.2432 -0.0390 0.037 Uiso 1 1 calc R
C40 C 0.6179(8) 0.21427(14) 0.0529(5) 0.0330(17) Uani 1 1 d .
H40 H 0.6387 0.1978 0.0188 0.040 Uiso 1 1 calc R
C39 C 0.5679(8) 0.21124(14) 0.1363(5) 0.0353(17) Uani 1 1 d .
H39 H 0.5541 0.1927 0.1604 0.042 Uiso 1 1 calc R
C38 C 0.5376(8) 0.23526(14) 0.1849(5) 0.0334(17) Uani 1 1 d .
H38 H 0.5023 0.2329 0.2424 0.040 Uiso 1 1 calc R
C43 C 0.6352(6) 0.29386(13) 0.0248(5) 0.0213(14) Uani 1 1 d .
N4 N 0.6581(5) 0.31716(10) 0.0779(4) 0.0217(12) Uani 1 1 d .
H4 H 0.6643 0.3320 0.0399 0.026 Uiso 1 1 calc R
C44 C 0.6392(7) 0.29544(13) -0.0831(5) 0.0274(15) Uani 1 1 d .
C49 C 0.7627(8) 0.30884(14) -0.1037(5) 0.0351(18) Uani 1 1 d .
H49 H 0.8451 0.3168 -0.0495 0.042 Uiso 1 1 calc R
C48 C 0.7658(9) 0.31061(15) -0.2040(6) 0.042(2) Uani 1 1 d .
H48 H 0.8520 0.3193 -0.2173 0.050 Uiso 1 1 calc R
C47 C 0.6464(10) 0.29995(17) -0.2834(5) 0.050(2) Uani 1 1 d .
H47 H 0.6473 0.3020 -0.3518 0.061 Uiso 1 1 calc R
C46 C 0.5244(9) 0.28620(17) -0.2631(5) 0.048(2) Uani 1 1 d .
H46 H 0.4421 0.2784 -0.3178 0.058 Uiso 1 1 calc R
C45 C 0.5210(9) 0.28365(15) -0.1648(5) 0.0423(19) Uani 1 1 d .
H45 H 0.4376 0.2738 -0.1519 0.051 Uiso 1 1 calc R
C35 C 0.3023(7) 0.30008(13) 0.1490(5) 0.0298(16) Uani 1 1 d .
H35 H 0.2700 0.3175 0.1793 0.036 Uiso 1 1 calc R
C34 C 0.2750(7) 0.30687(14) 0.0356(5) 0.0336(17) Uani 1 1 d .
H34A H 0.3010 0.2901 0.0017 0.050 Uiso 1 1 calc R
H34B H 0.3409 0.3230 0.0300 0.050 Uiso 1 1 calc R
H34C H 0.1657 0.3119 0.0028 0.050 Uiso 1 1 calc R
C36 C 0.1937(7) 0.27585(14) 0.1586(5) 0.0383(18) Uani 1 1 d .
H36A H 0.0887 0.2795 0.1122 0.058 Uiso 1 1 calc R
H36B H 0.1913 0.2750 0.2291 0.058 Uiso 1 1 calc R
H36C H 0.2316 0.2576 0.1407 0.058 Uiso 1 1 calc R
C32 C 0.5041(8) 0.27939(14) 0.3434(5) 0.0339(17) Uani 1 1 d .
H32 H 0.4385 0.2618 0.3272 0.041 Uiso 1 1 calc R
C33 C 0.4249(9) 0.30037(14) 0.3964(5) 0.041(2) Uani 1 1 d .
H33A H 0.4129 0.2914 0.4576 0.062 Uiso 1 1 calc R
H33B H 0.3225 0.3055 0.3495 0.062 Uiso 1 1 calc R
H33C H 0.4887 0.3176 0.4160 0.062 Uiso 1 1 calc R
C31 C 0.6640(8) 0.27055(16) 0.4140(5) 0.046(2) Uani 1 1 d .
H31A H 0.7248 0.2877 0.4420 0.069 Uiso 1 1 calc R
H31B H 0.7178 0.2594 0.3752 0.069 Uiso 1 1 calc R
H31C H 0.6520 0.2589 0.4701 0.069 Uiso 1 1 calc R
C54 C 0.8543(7) 0.38728(12) 0.2269(4) 0.0212(14) Uani 1 1 d .
H54 H 0.7773 0.3938 0.2549 0.025 Uiso 1 1 calc R
C53 C 0.9581(7) 0.40684(14) 0.2107(4) 0.0259(15) Uani 1 1 d .
H53 H 0.9523 0.4265 0.2272 0.031 Uiso 1 1 calc R
C52 C 1.0697(7) 0.39750(14) 0.1703(5) 0.0273(16) Uani 1 1 d .
H52 H 1.1425 0.4106 0.1587 0.033 Uiso 1 1 calc R
C51 C 1.0749(7) 0.36893(14) 0.1466(5) 0.0274(16) Uani 1 1 d .
H51 H 1.1501 0.3621 0.1175 0.033 Uiso 1 1 calc R
C50 C 0.9689(7) 0.35052(14) 0.1661(4) 0.0237(15) Uani 1 1 d .
H50 H 0.9746 0.3307 0.1517 0.028 Uiso 1 1 calc R
C55 C 0.8759(7) 0.34717(13) 0.4355(5) 0.0262(15) Uani 1 1 d .
H55 H 0.9513 0.3358 0.4189 0.031 Uiso 1 1 calc R
C56 C 0.9221(7) 0.36259(13) 0.5261(5) 0.0268(15) Uani 1 1 d .
H56 H 1.0259 0.3614 0.5707 0.032 Uiso 1 1 calc R
C57 C 0.8151(7) 0.37968(14) 0.5502(5) 0.0284(16) Uani 1 1 d .
H57 H 0.8445 0.3908 0.6110 0.034 Uiso 1 1 calc R
C58 C 0.6658(7) 0.38037(13) 0.4852(4) 0.0240(15) Uani 1 1 d .
H58 H 0.5897 0.3919 0.5002 0.029 Uiso 1 1 calc R
C59 C 0.6275(7) 0.36400(13) 0.3972(5) 0.0225(14) Uani 1 1 d .
H59 H 0.5230 0.3644 0.3534 0.027 Uiso 1 1 calc R
C2 C 1.1109(7) 0.11362(12) 0.3483(4) 0.0211(14) Uani 1 1 d .
H2 H 1.0647 0.1332 0.3399 0.025 Uiso 1 1 calc R
C1 C 1.1691(7) 0.10677(14) 0.4619(4) 0.0303(16) Uani 1 1 d .
H1A H 1.2191 0.0879 0.4722 0.045 Uiso 1 1 calc R
H1B H 1.0813 0.1066 0.4888 0.045 Uiso 1 1 calc R
H1C H 1.2442 0.1213 0.4978 0.045 Uiso 1 1 calc R
C3 C 1.2454(7) 0.11376(13) 0.3034(5) 0.0257(15) Uani 1 1 d .
H3A H 1.3310 0.1253 0.3470 0.039 Uiso 1 1 calc R
H3B H 1.2098 0.1219 0.2345 0.039 Uiso 1 1 calc R
H3C H 1.2814 0.0941 0.3002 0.039 Uiso 1 1 calc R
C5 C 0.7966(6) 0.09698(12) 0.3325(4) 0.0184(13) Uani 1 1 d .
H5 H 0.8236 0.0875 0.4009 0.022 Uiso 1 1 calc R
C4 C 0.6413(7) 0.08393(14) 0.2666(5) 0.0283(16) Uani 1 1 d .
H4A H 0.5637 0.0861 0.3019 0.042 Uiso 1 1 calc R
H4B H 0.6559 0.0636 0.2554 0.042 Uiso 1 1 calc R
H4C H 0.6055 0.0938 0.2006 0.042 Uiso 1 1 calc R
C6 C 0.7752(8) 0.12864(14) 0.3503(5) 0.0370(18) Uani 1 1 d .
H6A H 0.7547 0.1390 0.2856 0.055 Uiso 1 1 calc R
H6B H 0.8698 0.1361 0.4002 0.055 Uiso 1 1 calc R
H6C H 0.6873 0.1311 0.3763 0.055 Uiso 1 1 calc R
C7 C 0.8775(6) 0.10346(12) 0.1495(4) 0.0138(12) Uani 1 1 d .
C8 C 0.8955(6) 0.13232(12) 0.1328(4) 0.0179(13) Uani 1 1 d .
H8 H 0.9488 0.1440 0.1893 0.021 Uiso 1 1 calc R
C9 C 0.8393(7) 0.14467(13) 0.0375(5) 0.0226(14) Uani 1 1 d .
H9 H 0.8517 0.1646 0.0295 0.027 Uiso 1 1 calc R
C10 C 0.7646(7) 0.12798(13) -0.0468(5) 0.0236(15) Uani 1 1 d .
H10 H 0.7290 0.1362 -0.1132 0.028 Uiso 1 1 calc R
C11 C 0.7431(6) 0.09936(12) -0.0326(4) 0.0166(13) Uani 1 1 d .
H11 H 0.6909 0.0880 -0.0903 0.020 Uiso 1 1 calc R
C12 C 0.7954(6) 0.08631(12) 0.0644(4) 0.0161(13) Uani 1 1 d .
C13 C 0.7557(6) 0.05580(12) 0.0716(4) 0.0127(12) Uani 1 1 d .
C14 C 0.6225(6) 0.04319(13) -0.0124(4) 0.0170(13) Uani 1 1 d .
C19 C 0.6399(7) 0.01790(13) -0.0591(4) 0.0208(14) Uani 1 1 d .
H19 H 0.7373 0.0084 -0.0384 0.025 Uiso 1 1 calc R
C18 C 0.5160(8) 0.00620(15) -0.1364(5) 0.0326(17) Uani 1 1 d .
H18 H 0.5285 -0.0113 -0.1680 0.039 Uiso 1 1 calc R
C17 C 0.3751(8) 0.02016(16) -0.1666(5) 0.038(2) Uani 1 1 d .
H17 H 0.2914 0.0126 -0.2208 0.045 Uiso 1 1 calc R
C16 C 0.3545(7) 0.04514(16) -0.1185(5) 0.0363(19) Uani 1 1 d .
H16 H 0.2561 0.0543 -0.1377 0.044 Uiso 1 1 calc R
C15 C 0.4786(7) 0.05655(13) -0.0420(5) 0.0259(15) Uani 1 1 d .
H15 H 0.4651 0.0738 -0.0093 0.031 Uiso 1 1 calc R
C20 C 1.0405(6) -0.01517(12) 0.1564(4) 0.0173(13) Uani 1 1 d .
H20 H 1.0292 -0.0023 0.1012 0.021 Uiso 1 1 calc R
C21 C 1.0474(6) -0.04437(13) 0.1385(5) 0.0236(14) Uani 1 1 d .
H21 H 1.0411 -0.0512 0.0724 0.028 Uiso 1 1 calc R
C22 C 1.0634(6) -0.06333(13) 0.2177(5) 0.0236(15) Uani 1 1 d .
H22 H 1.0675 -0.0834 0.2071 0.028 Uiso 1 1 calc R
C23 C 1.0732(6) -0.05252(13) 0.3124(5) 0.0237(15) Uani 1 1 d .
H23 H 1.0859 -0.0651 0.3687 0.028 Uiso 1 1 calc R
C24 C 1.0644(6) -0.02331(12) 0.3249(4) 0.0181(13) Uani 1 1 d .
H24 H 1.0694 -0.0162 0.3904 0.022 Uiso 1 1 calc R
C29 C 1.2341(7) 0.03215(12) 0.4891(4) 0.0211(14) Uani 1 1 d .
H29 H 1.1381 0.0296 0.5020 0.025 Uiso 1 1 calc R
C28 C 1.3705(7) 0.02929(13) 0.5697(5) 0.0250(15) Uani 1 1 d .
H28 H 1.3671 0.0246 0.6360 0.030 Uiso 1 1 calc R
C27 C 1.5097(7) 0.03316(12) 0.5538(5) 0.0290(16) Uani 1 1 d .
H27 H 1.6042 0.0317 0.6087 0.035 Uiso 1 1 calc R
C26 C 1.5103(6) 0.03932(13) 0.4563(4) 0.0217(14) Uani 1 1 d .
H26 H 1.6055 0.0420 0.4426 0.026 Uiso 1 1 calc R
C25 C 1.3707(6) 0.04149(12) 0.3789(4) 0.0195(13) Uani 1 1 d .
H25 H 1.3726 0.0454 0.3117 0.023 Uiso 1 1 calc R

loop_
_atom_site_aniso_label
_atom_site_aniso_U_11
_atom_site_aniso_U_22
_atom_site_aniso_U_33
_atom_site_aniso_U_23
_atom_site_aniso_U_13
_atom_site_aniso_U_12
Ru2 0.0218(3) 0.0143(3) 0.0202(3) -0.0013(2) 0.0071(2) 0.0012(2)
Ru1 0.0129(2) 0.0116(2) 0.0127(2) 0.0009(2) 0.00335(18) -0.0004(2)
Cl4 0.0307(9) 0.0220(9) 0.0297(9) 0.0025(7) 0.0104(7) 0.0078(7)
Cl3 0.0246(8) 0.0189(8) 0.0251(8) -0.0005(7) 0.0071(7) 0.0025(7)
Cl2 0.0210(8) 0.0199(8) 0.0165(7) 0.0023(6) 0.0079(6) -0.0026(6)
Cl1 0.0161(7) 0.0208(8) 0.0179(7) 0.0037(6) 0.0064(6) -0.0007(6)
P2 0.0276(10) 0.0164(9) 0.0279(9) -0.0014(8) 0.0148(8) -0.0007(7)
P1 0.0166(8) 0.0127(8) 0.0159(8) -0.0013(6) 0.0050(7) -0.0006(6)
N5 0.020(3) 0.018(3) 0.022(3) -0.003(2) 0.005(2) 0.000(2)
N6 0.024(3) 0.015(3) 0.022(3) 0.000(2) 0.008(2) 0.003(2)
N1 0.014(2) 0.012(3) 0.019(3) -0.001(2) 0.008(2) -0.004(2)
N2 0.014(2) 0.016(3) 0.018(3) 0.003(2) 0.008(2) -0.001(2)
N3 0.012(2) 0.011(3) 0.016(2) -0.001(2) 0.001(2) 0.002(2)
C37 0.022(3) 0.015(3) 0.028(4) -0.005(3) 0.006(3) 0.004(3)
C42 0.025(4) 0.019(4) 0.031(4) -0.004(3) 0.009(3) 0.001(3)
C41 0.034(4) 0.028(4) 0.030(4) -0.008(3) 0.008(3) 0.004(3)
C40 0.039(4) 0.015(4) 0.045(4) -0.008(3) 0.013(4) 0.004(3)
C39 0.042(4) 0.020(4) 0.049(5) 0.000(3) 0.022(4) -0.002(3)
C38 0.051(5) 0.021(4) 0.036(4) -0.006(3) 0.024(4) 0.003(3)
C43 0.017(3) 0.018(4) 0.029(4) -0.006(3) 0.008(3) 0.000(3)
N4 0.027(3) 0.019(3) 0.019(3) -0.002(2) 0.007(2) -0.001(2)
C44 0.035(4) 0.019(4) 0.029(4) -0.008(3) 0.012(3) 0.001(3)
C49 0.053(5) 0.027(4) 0.027(4) -0.009(3) 0.015(4) -0.006(3)
C48 0.068(6) 0.025(4) 0.045(5) -0.002(4) 0.036(4) -0.002(4)
C47 0.082(7) 0.048(5) 0.022(4) 0.002(4) 0.017(4) 0.031(5)
C46 0.049(5) 0.061(6) 0.025(4) -0.013(4) -0.002(4) 0.022(4)
C45 0.043(5) 0.042(5) 0.040(5) -0.006(4) 0.010(4) 0.009(4)
C35 0.029(4) 0.016(4) 0.046(4) -0.011(3) 0.014(3) -0.004(3)
C34 0.026(4) 0.033(4) 0.040(4) -0.002(3) 0.008(3) 0.003(3)
C36 0.031(4) 0.039(5) 0.052(5) -0.007(4) 0.022(4) -0.008(3)
C32 0.049(5) 0.024(4) 0.037(4) -0.001(3) 0.025(4) -0.003(3)
C33 0.068(5) 0.027(4) 0.043(4) -0.005(3) 0.038(4) -0.011(4)
C31 0.058(5) 0.053(5) 0.029(4) 0.014(4) 0.015(4) 0.010(4)
C54 0.021(3) 0.018(4) 0.024(3) -0.006(3) 0.005(3) 0.003(3)
C53 0.028(4) 0.022(4) 0.020(3) 0.000(3) -0.002(3) -0.006(3)
C52 0.024(4) 0.020(4) 0.032(4) 0.007(3) 0.001(3) -0.001(3)
C51 0.015(3) 0.042(5) 0.028(4) 0.002(3) 0.010(3) 0.000(3)
C50 0.018(3) 0.027(4) 0.023(3) 0.002(3) 0.002(3) 0.004(3)
C55 0.023(4) 0.024(4) 0.030(4) -0.003(3) 0.006(3) -0.002(3)
C56 0.022(3) 0.027(4) 0.024(4) 0.000(3) -0.003(3) -0.004(3)
C57 0.025(4) 0.039(4) 0.020(3) -0.006(3) 0.007(3) -0.016(3)
C58 0.029(4) 0.022(4) 0.027(4) -0.002(3) 0.018(3) -0.005(3)
C59 0.022(3) 0.024(4) 0.025(3) 0.002(3) 0.012(3) 0.000(3)
C2 0.026(3) 0.009(3) 0.028(4) -0.001(3) 0.009(3) -0.003(3)
C1 0.034(4) 0.031(4) 0.017(3) -0.007(3) -0.005(3) 0.001(3)
C3 0.021(3) 0.016(4) 0.037(4) -0.002(3) 0.004(3) -0.004(3)
C5 0.022(3) 0.019(3) 0.016(3) -0.003(3) 0.007(3) 0.005(3)
C4 0.020(3) 0.036(4) 0.032(4) 0.007(3) 0.012(3) 0.002(3)
C6 0.046(4) 0.031(4) 0.038(4) -0.006(3) 0.020(4) 0.016(3)
C7 0.015(3) 0.010(3) 0.016(3) 0.000(2) 0.004(3) 0.001(2)
C8 0.017(3) 0.014(3) 0.020(3) -0.001(3) 0.002(3) -0.001(3)
C9 0.023(3) 0.020(4) 0.029(4) 0.010(3) 0.013(3) 0.003(3)
C10 0.021(3) 0.026(4) 0.022(3) 0.007(3) 0.003(3) -0.004(3)
C11 0.018(3) 0.018(3) 0.015(3) 0.002(3) 0.006(3) 0.002(3)
C12 0.016(3) 0.011(3) 0.021(3) 0.004(3) 0.007(3) 0.004(2)
C13 0.013(3) 0.011(3) 0.014(3) -0.002(2) 0.005(2) 0.002(2)
C14 0.019(3) 0.019(3) 0.012(3) 0.008(3) 0.004(2) -0.003(3)
C19 0.023(3) 0.021(4) 0.016(3) 0.003(3) 0.003(3) -0.007(3)
C18 0.041(4) 0.037(4) 0.020(4) -0.006(3) 0.010(3) -0.022(4)
C17 0.034(4) 0.047(5) 0.021(4) 0.013(4) -0.005(3) -0.033(4)
C16 0.021(3) 0.048(5) 0.028(4) 0.023(4) -0.009(3) -0.012(3)
C15 0.021(3) 0.023(4) 0.032(4) 0.005(3) 0.006(3) -0.001(3)
C20 0.020(3) 0.018(3) 0.016(3) 0.004(3) 0.010(3) 0.006(3)
C21 0.024(3) 0.018(4) 0.031(4) -0.010(3) 0.012(3) 0.002(3)
C22 0.013(3) 0.014(3) 0.040(4) -0.003(3) 0.002(3) 0.000(2)
C23 0.014(3) 0.020(4) 0.033(4) 0.007(3) 0.003(3) 0.001(3)
C24 0.012(3) 0.020(4) 0.022(3) 0.003(3) 0.005(3) 0.003(3)
C29 0.016(3) 0.024(4) 0.024(3) 0.002(3) 0.006(3) -0.004(3)
C28 0.029(4) 0.026(4) 0.019(3) 0.007(3) 0.006(3) -0.006(3)
C27 0.017(3) 0.019(4) 0.039(4) 0.003(3) -0.009(3) 0.000(3)
C26 0.015(3) 0.020(4) 0.029(4) 0.002(3) 0.006(3) 0.000(3)
C25 0.023(3) 0.020(3) 0.018(3) -0.002(3) 0.010(3) 0.007(3)

loop_
_atom_type_symbol
_atom_type_description
_atom_type_scat_dispersion_real
_atom_type_scat_dispersion_imag
_atom_type_scat_source
C C 0.0033 0.0016 'International Tables Vol C Tables 4.2.6.8 and 6.1.1.4'
H H 0.0000 0.0000 'International Tables Vol C Tables 4.2.6.8 and 6.1.1.4'
N N 0.0061 0.0033 'International Tables Vol C Tables 4.2.6.8 and 6.1.1.4'
P P 0.1023 0.0942 'International Tables Vol C Tables 4.2.6.8 and 6.1.1.4'
Cl Cl 0.1484 0.1585 'International Tables Vol C Tables 4.2.6.8 and 6.1.1.4'
Ru Ru -1.2594 0.8363 'International Tables Vol C Tables 4.2.6.8 and 6.1.1.4'

loop_
_geom_angle_atom_site_label_1
_geom_angle_atom_site_label_2
_geom_angle_atom_site_label_3
_geom_angle
N4 Ru2 N6 171.86(19)
N4 Ru2 N5 86.89(19)
N6 Ru2 N5 85.09(18)
N4 Ru2 P2 85.74(15)
N6 Ru2 P2 102.36(14)
N5 Ru2 P2 171.68(13)
N4 Ru2 Cl4 88.58(14)
N6 Ru2 Cl4 92.38(13)
N5 Ru2 Cl4 86.87(13)
P2 Ru2 Cl4 89.10(6)
N4 Ru2 Cl3 89.43(14)
N6 Ru2 Cl3 88.94(13)
N5 Ru2 Cl3 88.41(13)
P2 Ru2 Cl3 95.37(6)
Cl4 Ru2 Cl3 174.97(6)
N1 Ru1 N3 172.37(17)
N1 Ru1 N2 87.65(18)
N3 Ru1 N2 85.11(16)
N1 Ru1 P1 86.37(14)
N3 Ru1 P1 100.95(12)
N2 Ru1 P1 173.68(12)
N1 Ru1 Cl1 90.17(13)
N3 Ru1 Cl1 91.74(12)
N2 Ru1 Cl1 86.16(12)
P1 Ru1 Cl1 91.79(5)
N1 Ru1 Cl2 85.20(13)
N3 Ru1 Cl2 92.35(12)
N2 Ru1 Cl2 89.70(12)
P1 Ru1 Cl2 91.85(5)
Cl1 Ru1 Cl2 173.92(5)
C32 P2 C37 103.9(3)
C32 P2 C35 102.2(3)
C37 P2 C35 101.5(3)
C32 P2 Ru2 119.8(2)
C37 P2 Ru2 108.5(2)
C35 P2 Ru2 118.7(2)
C7 P1 C2 104.5(3)
C7 P1 C5 100.5(3)
C2 P1 C5 102.1(3)
C7 P1 Ru1 109.92(18)
C2 P1 Ru1 119.4(2)
C5 P1 Ru1 118.03(19)
C54 N5 C50 117.6(5)
C54 N5 Ru2 122.3(4)
C50 N5 Ru2 120.0(4)
C55 N6 C59 115.7(5)
C55 N6 Ru2 119.9(4)
C59 N6 Ru2 123.3(4)
C13 N1 Ru1 137.3(4)
C13 N1 H1 111.4
Ru1 N1 H1 111.4
C20 N2 C24 117.4(5)
C20 N2 Ru1 120.9(4)
C24 N2 Ru1 121.4(4)
C29 N3 C25 116.5(5)
C29 N3 Ru1 122.0(4)
C25 N3 Ru1 121.5(4)
C38 C37 C42 118.0(6)
C38 C37 P2 120.5(5)
C42 C37 P2 121.5(5)
C41 C42 C37 118.4(6)
C41 C42 C43 117.5(6)
C37 C42 C43 124.1(6)
C40 C41 C42 122.0(6)
C40 C41 H41 119.0
C42 C41 H41 119.0
C39 C40 C41 119.6(6)
C39 C40 H40 120.2
C41 C40 H40 120.2
C40 C39 C38 119.6(6)
C40 C39 H39 120.2
C38 C39 H39 120.2
C39 C38 C37 122.4(6)
C39 C38 H38 118.8
C37 C38 H38 118.8
N4 C43 C42 122.4(6)
N4 C43 C44 118.1(6)
C42 C43 C44 119.5(5)
C43 N4 Ru2 138.6(4)
C43 N4 H4 110.7
Ru2 N4 H4 110.7
C49 C44 C45 118.4(6)
C49 C44 C43 119.9(6)
C45 C44 C43 121.7(6)
C44 C49 C48 120.0(7)
C44 C49 H49 120.0
C48 C49 H49 120.0
C47 C48 C49 120.9(7)
C47 C48 H48 119.6
C49 C48 H48 119.6
C48 C47 C46 119.3(7)
C48 C47 H47 120.4
C46 C47 H47 120.4
C45 C46 C47 120.7(7)
C45 C46 H46 119.7
C47 C46 H46 119.7
C46 C45 C44 120.7(7)
C46 C45 H45 119.7
C44 C45 H45 119.7
C36 C35 C34 109.8(5)
C36 C35 P2 114.9(5)
C34 C35 P2 112.2(4)
C36 C35 H35 106.4
C34 C35 H35 106.4
P2 C35 H35 106.4
C35 C34 H34A 109.5
C35 C34 H34B 109.5
H34A C34 H34B 109.5
C35 C34 H34C 109.5
H34A C34 H34C 109.5
H34B C34 H34C 109.5
C35 C36 H36A 109.5
C35 C36 H36B 109.5
H36A C36 H36B 109.5
C35 C36 H36C 109.5
H36A C36 H36C 109.5
H36B C36 H36C 109.5
C31 C32 C33 111.4(6)
C31 C32 P2 112.4(5)
C33 C32 P2 110.9(5)
C31 C32 H32 107.3
C33 C32 H32 107.3
P2 C32 H32 107.3
C32 C33 H33A 109.5
C32 C33 H33B 109.5
H33A C33 H33B 109.5
C32 C33 H33C 109.5
H33A C33 H33C 109.5
H33B C33 H33C 109.5
C32 C31 H31A 109.5
C32 C31 H31B 109.5
H31A C31 H31B 109.5
C32 C31 H31C 109.5
H31A C31 H31C 109.5
H31B C31 H31C 109.5
N5 C54 C53 122.8(6)
N5 C54 H54 118.6
C53 C54 H54 118.6
C52 C53 C54 118.9(6)
C52 C53 H53 120.5
C54 C53 H53 120.5
C53 C52 C51 119.3(6)
C53 C52 H52 120.4
C51 C52 H52 120.4
C50 C51 C52 118.6(6)
C50 C51 H51 120.7
C52 C51 H51 120.7
N5 C50 C51 122.7(6)
N5 C50 H50 118.6
C51 C50 H50 118.6
N6 C55 C56 123.7(6)
N6 C55 H55 118.1
C56 C55 H55 118.1
C57 C56 C55 118.9(6)
C57 C56 H56 120.5
C55 C56 H56 120.5
C58 C57 C56 118.9(6)
C58 C57 H57 120.6
C56 C57 H57 120.6
C57 C58 C59 118.9(6)
C57 C58 H58 120.5
C59 C58 H58 120.5
N6 C59 C58 123.8(6)
N6 C59 H59 118.1
C58 C59 H59 118.1
C1 C2 C3 110.8(5)
C1 C2 P1 110.8(4)
C3 C2 P1 111.2(4)
C1 C2 H2 107.9
C3 C2 H2 107.9
P1 C2 H2 107.9
C2 C1 H1A 109.5
C2 C1 H1B 109.5
H1A C1 H1B 109.5
C2 C1 H1C 109.5
H1A C1 H1C 109.5
H1B C1 H1C 109.5
C2 C3 H3A 109.5
C2 C3 H3B 109.5
H3A C3 H3B 109.5
C2 C3 H3C 109.5
H3A C3 H3C 109.5
H3B C3 H3C 109.5
C6 C5 C4 109.9(5)
C6 C5 P1 115.6(4)
C4 C5 P1 111.1(4)
C6 C5 H5 106.6
C4 C5 H5 106.6
P1 C5 H5 106.6
C5 C4 H4A 109.5
C5 C4 H4B 109.5
H4A C4 H4B 109.5
C5 C4 H4C 109.5
H4A C4 H4C 109.5
H4B C4 H4C 109.5
C5 C6 H6A 109.5
C5 C6 H6B 109.5
H6A C6 H6B 109.5
C5 C6 H6C 109.5
H6A C6 H6C 109.5
H6B C6 H6C 109.5
C8 C7 C12 118.0(5)
C8 C7 P1 120.5(4)
C12 C7 P1 121.5(4)
C9 C8 C7 122.6(5)
C9 C8 H8 118.7
C7 C8 H8 118.7
C8 C9 C10 120.0(6)
C8 C9 H9 120.0
C10 C9 H9 120.0
C11 C10 C9 118.9(6)
C11 C10 H10 120.6
C9 C10 H10 120.6
C10 C11 C12 122.4(5)
C10 C11 H11 118.8
C12 C11 H11 118.8
C11 C12 C7 118.1(5)
C11 C12 C13 117.6(5)
C7 C12 C13 124.2(5)
N1 C13 C12 123.6(5)
N1 C13 C14 117.8(5)
C12 C13 C14 118.6(5)
C19 C14 C15 119.0(5)
C19 C14 C13 120.8(5)
C15 C14 C13 120.2(5)
C14 C19 C18 120.6(6)
C14 C19 H19 119.7
C18 C19 H19 119.7
C17 C18 C19 119.5(7)
C17 C18 H18 120.2
C19 C18 H18 120.2
C18 C17 C16 120.5(6)
C18 C17 H17 119.7
C16 C17 H17 119.7
C15 C16 C17 119.3(6)
C15 C16 H16 120.4
C17 C16 H16 120.4
C16 C15 C14 121.0(6)
C16 C15 H15 119.5
C14 C15 H15 119.5
N2 C20 C21 122.6(5)
N2 C20 H20 118.7
C21 C20 H20 118.7
C22 C21 C20 119.4(6)
C22 C21 H21 120.3
C20 C21 H21 120.3
C21 C22 C23 118.3(6)
C21 C22 H22 120.8
C23 C22 H22 120.8
C22 C23 C24 119.5(6)
C22 C23 H23 120.3
C24 C23 H23 120.3
N2 C24 C23 122.8(6)
N2 C24 H24 118.6
C23 C24 H24 118.6
N3 C29 C28 122.8(5)
N3 C29 H29 118.6
C28 C29 H29 118.6
C27 C28 C29 119.9(6)
C27 C28 H28 120.1
C29 C28 H28 120.1
C28 C27 C26 118.4(6)
C28 C27 H27 120.8
C26 C27 H27 120.8
C27 C26 C25 119.0(5)
C27 C26 H26 120.5
C25 C26 H26 120.5
N3 C25 C26 123.4(5)
N3 C25 H25 118.3
C26 C25 H25 118.3

loop_
_geom_bond_atom_site_label_1
_geom_bond_atom_site_label_2
_geom_bond_distance
Ru2 N4 1.993(5)
Ru2 N6 2.135(5)
Ru2 N5 2.175(5)
Ru2 P2 2.2650(17)
Ru2 Cl4 2.4143(16)
Ru2 Cl3 2.4362(15)
Ru1 N1 1.987(4)
Ru1 N3 2.156(4)
Ru1 N2 2.194(5)
Ru1 P1 2.2697(16)
Ru1 Cl1 2.4301(14)
Ru1 Cl2 2.4345(14)
P2 C32 1.851(6)
P2 C37 1.852(6)
P2 C35 1.865(6)
P1 C7 1.844(5)
P1 C2 1.855(6)
P1 C5 1.873(6)
N5 C54 1.339(7)
N5 C50 1.349(7)
N6 C55 1.345(7)
N6 C59 1.355(7)
N1 C13 1.291(7)
N1 H1 0.8800
N2 C20 1.340(7)
N2 C24 1.348(7)
N3 C29 1.341(7)
N3 C25 1.350(7)
C37 C38 1.387(8)
C37 C42 1.417(8)
C42 C41 1.396(8)
C42 C43 1.480(8)
C41 C40 1.379(9)
C41 H41 0.9500
C40 C39 1.370(9)
C40 H40 0.9500
C39 C38 1.380(9)
C39 H39 0.9500
C38 H38 0.9500
C43 N4 1.292(7)
C43 C44 1.501(8)
N4 H4 0.8800
C44 C49 1.390(9)
C44 C45 1.399(9)
C49 C48 1.394(9)
C49 H49 0.9500
C48 C47 1.368(10)
C48 H48 0.9500
C47 C46 1.384(10)
C47 H47 0.9500
C46 C45 1.371(10)
C46 H46 0.9500
C45 H45 0.9500
C35 C36 1.535(8)
C35 C34 1.537(9)
C35 H35 1.0000
C34 H34A 0.9800
C34 H34B 0.9800
C34 H34C 0.9800
C36 H36A 0.9800
C36 H36B 0.9800
C36 H36C 0.9800
C32 C31 1.527(9)
C32 C33 1.531(8)
C32 H32 1.0000
C33 H33A 0.9800
C33 H33B 0.9800
C33 H33C 0.9800
C31 H31A 0.9800
C31 H31B 0.9800
C31 H31C 0.9800
C54 C53 1.381(8)
C54 H54 0.9500
C53 C52 1.373(8)
C53 H53 0.9500
C52 C51 1.379(8)
C52 H52 0.9500
C51 C50 1.379(8)
C51 H51 0.9500
C50 H50 0.9500
C55 C56 1.386(8)
C55 H55 0.9500
C56 C57 1.377(9)
C56 H56 0.9500
C57 C58 1.368(8)
C57 H57 0.9500
C58 C59 1.382(8)
C58 H58 0.9500
C59 H59 0.9500
C2 C1 1.520(8)
C2 C3 1.533(8)
C2 H2 1.0000
C1 H1A 0.9800
C1 H1B 0.9800
C1 H1C 0.9800
C3 H3A 0.9800
C3 H3B 0.9800
C3 H3C 0.9800
C5 C6 1.522(8)
C5 C4 1.540(8)
C5 H5 1.0000
C4 H4A 0.9800
C4 H4B 0.9800
C4 H4C 0.9800
C6 H6A 0.9800
C6 H6B 0.9800
C6 H6C 0.9800
C7 C8 1.386(7)
C7 C12 1.421(7)
C8 C9 1.377(8)
C8 H8 0.9500
C9 C10 1.385(8)
C9 H9 0.9500
C10 C11 1.375(8)
C10 H10 0.9500
C11 C12 1.409(7)
C11 H11 0.9500
C12 C13 1.482(7)
C13 C14 1.505(7)
C14 C19 1.379(8)
C14 C15 1.387(8)
C19 C18 1.393(8)
C19 H19 0.9500
C18 C17 1.377(9)
C18 H18 0.9500
C17 C16 1.384(10)
C17 H17 0.9500
C16 C15 1.383(8)
C16 H16 0.9500
C15 H15 0.9500
C20 C21 1.392(8)
C20 H20 0.9500
C21 C22 1.377(8)
C21 H21 0.9500
C22 C23 1.377(8)
C22 H22 0.9500
C23 C24 1.382(8)
C23 H23 0.9500
C24 H24 0.9500
C29 C28 1.384(7)
C29 H29 0.9500
C28 C27 1.361(8)
C28 H28 0.9500
C27 C26 1.377(8)
C27 H27 0.9500
C26 C25 1.378(7)
C26 H26 0.9500
C25 H25 0.9500
